data_4121379
loop_
_publ_author_name
'Romain Gautier'
'Kengo Oka'
'Takumi Kihara'
'Nitesh Kumar'
'Athinarayanan Sundaresan'
'Masashi Tokunaga'
'Masaki Azuma'
'Kenneth R. Poeppelmeier'

_publ_contact_author_address
;Department of Chemistry
Northwestern University
Evanston, Illinois 60208-3113
USA
;
_publ_contact_author_email krp@northwestern.edu
_publ_contact_author_name 'Poeppelmeier, Kenneth'
_publ_contact_author_phone '(708) 491-3505'
_publ_section_title
;
 Spin Frustration from cis-Edge or -Corner Sharing Metal-Centered
 Octahedra
;
_journal_name_full 'Journal of the American Chemical Society'
_journal_page_first 19268
_journal_page_last 19274
_journal_paper_doi 10.1021/ja409831h
_journal_volume 135
_journal_year 2013
_chemical_compound_source 'synthesis as described'
_chemical_formula_moiety 'C10 H10 Cu F4 N2 O2 V '
_chemical_formula_sum 'C10 H10 Cu F4 N2 O2 V'
_chemical_formula_weight 380.68
_space_group_IT_number 14
_symmetry_cell_setting monoclinic
_symmetry_Int_Tables_number 14
_symmetry_space_group_name_Hall '-P 2ybc'
_symmetry_space_group_name_H-M 'P 1 21/c 1'
_atom_sites_solution_hydrogens geom
_atom_sites_solution_primary direct
_atom_sites_solution_secondary difmap
_audit_conform_dict_location ftp://ftp.iucr.org/pub/cif_core.dic
_audit_conform_dict_name cif_core.dic
_audit_conform_dict_version 2.4
_audit_creation_date 2011-12-19T14:42:26-00:00
_audit_creation_method 'WinGX routine CIF_UPDATE'
_cell_angle_alpha 90
_cell_angle_beta 125.491(12)
_cell_angle_gamma 90
_cell_formula_units_Z 4
_cell_length_a 7.107(3)
_cell_length_b 17.2400(7)
_cell_length_c 12.1314(18)
_cell_measurement_reflns_used 9487
_cell_measurement_temperature 100(2)
_cell_measurement_theta_max 36.4083
_cell_measurement_theta_min 2.377
_cell_measurement_wavelength 0.71073
_cell_volume 1210.2(6)
_computing_cell_refinement 'SAINT V7.68A integration software'
_computing_data_collection 'Bruker APEX2 software'
_computing_data_reduction 'SORTAV (Blessing, 1995)'
_computing_molecular_graphics 'Ortep-3 for Windows (Farrugia, 1997)'
_computing_publication_material 'WinGX publication routines (Farrugia, 1999)'
_computing_structure_refinement 'SHELXL-97 (Sheldrick, 1997)'
_computing_structure_solution 'SIR97 (Giacovazzo et al, 1997)'
_diffrn_ambient_temperature 100(2)
_diffrn_detector 'APEX-II CCD'
_diffrn_measured_fraction_theta_full 0.998
_diffrn_measured_fraction_theta_max 0.976
_diffrn_measurement_device '\k-geometry diffractometer'
_diffrn_measurement_device_type 'Bruker APEX-II'
_diffrn_measurement_method '\f or \w oscillation scans'
_diffrn_orient_matrix_type 'x-axis to radiation source'
_diffrn_orient_matrix_UB_11 0.966331E-1
_diffrn_orient_matrix_UB_12 -0.73801E-1
_diffrn_orient_matrix_UB_13 -0.339358E-2
_diffrn_orient_matrix_UB_21 -0.987441E-1
_diffrn_orient_matrix_UB_22 -0.685609E-1
_diffrn_orient_matrix_UB_23 0.120645E-1
_diffrn_orient_matrix_UB_31 -0.267037E-1
_diffrn_orient_matrix_UB_32 -0.101196E-1
_diffrn_orient_matrix_UB_33 -0.566346E-1
_diffrn_radiation_monochromator graphite
_diffrn_radiation_probe x-ray
_diffrn_radiation_type MoK\a
_diffrn_radiation_wavelength 0.71069
_diffrn_reflns_av_R_equivalents 0.0282
_diffrn_reflns_av_unetI/netI 0.0188
_diffrn_reflns_limit_h_max 11
_diffrn_reflns_limit_h_min -11
_diffrn_reflns_limit_k_max 28
_diffrn_reflns_limit_k_min -23
_diffrn_reflns_limit_l_max 20
_diffrn_reflns_limit_l_min -20
_diffrn_reflns_number 42447
_diffrn_reflns_theta_full 25
_diffrn_reflns_theta_max 36.79
_diffrn_reflns_theta_min 2.38
_diffrn_source 'sealed x-ray tube'
_exptl_absorpt_coefficient_mu 2.582
_exptl_absorpt_correction_T_max 0.747
_exptl_absorpt_correction_T_min 0.675
_exptl_absorpt_correction_type multi-scan
_exptl_absorpt_process_details
;
SADABS-2008/1 - Bruker AXS area detector scaling and absorption correction
;
_exptl_crystal_colour green
_exptl_crystal_density_diffrn 2.089
_exptl_crystal_description block
_exptl_crystal_F_000 752
_exptl_crystal_size_max 0.284
_exptl_crystal_size_mid 0.176
_exptl_crystal_size_min 0.158
_refine_diff_density_max 0.587
_refine_diff_density_min -0.525
_refine_diff_density_rms 0.08
_refine_ls_extinction_coef 0.0028(3)
_refine_ls_extinction_expression Fc^*^=kFc[1+0.001xFc^2^\l^3^/sin(2\q)]^-1/4^
_refine_ls_extinction_method SHELXL
_refine_ls_goodness_of_fit_ref 1.081
_refine_ls_hydrogen_treatment mixed
_refine_ls_matrix_type full
_refine_ls_number_parameters 188
_refine_ls_number_reflns 5916
_refine_ls_number_restraints 2
_refine_ls_restrained_S_all 1.081
_refine_ls_R_factor_all 0.0274
_refine_ls_R_factor_gt 0.0229
_refine_ls_shift/su_max 0.002
_refine_ls_shift/su_mean 0
_refine_ls_structure_factor_coef Fsqd
_refine_ls_weighting_details 'calc w=1/[\s^2^(Fo^2^)+(0.0174P)^2^+1.0194P] where P=(Fo^2^+2Fc^2^)/3'
_refine_ls_weighting_scheme calc
_refine_ls_wR_factor_gt 0.0555
_refine_ls_wR_factor_ref 0.057
_reflns_number_gt 5252
_reflns_number_total 5916
_reflns_threshold_expression >2sigma(I)
_cod_data_source_file ja409831h_si_002.cif
_cod_data_source_block rg18erecgreen_0m
_cod_original_cell_volume 1210.2(5)
_cod_original_sg_symbol_Hall '-P 2ybc '
_cod_original_sg_symbol_H-M 'P 21/c'
_cod_database_code 4121379

loop_
_symmetry_equiv_pos_as_xyz
'x, y, z'
'-x, y+1/2, -z+1/2'
'-x, -y, -z'
'x, -y-1/2, z-1/2'

loop_
_atom_site_label
_atom_site_type_symbol
_atom_site_fract_x
_atom_site_fract_y
_atom_site_fract_z
_atom_site_U_iso_or_equiv
_atom_site_adp_type
_atom_site_occupancy
_atom_site_symmetry_multiplicity
_atom_site_calc_flag
_atom_site_refinement_flags
Cu1 Cu -0.00923(2) 0.097957(7) 0.130500(13) 0.00774(3) Uani 1 1 d .
V1 V 0.49869(3) 0.022985(10) 0.135120(18) 0.00807(4) Uani 1 1 d .
F1 F 0.27266(12) 0.09657(4) 0.09825(8) 0.01276(12) Uani 1 1 d .
F3 F -0.29593(12) 0.10212(4) 0.15931(7) 0.01159(12) Uani 1 1 d .
OW1 O 0.07963(14) -0.01122(5) 0.19406(8) 0.01036(13) Uani 1 1 d D
HW1A H 0.123(3) -0.0295(10) 0.1510(16) 0.016 Uiso 1 1 d D
HW1B H -0.045(2) -0.0315(10) 0.1647(17) 0.016 Uiso 1 1 d D
F4 F 0.65384(11) -0.04657(4) 0.08362(7) 0.00956(11) Uani 1 1 d .
F2 F -0.24136(11) 0.05715(4) -0.05367(7) 0.00997(11) Uani 1 1 d .
O1 O 0.61807(15) -0.00247(5) 0.28822(8) 0.01361(14) Uani 1 1 d .
N1 N 0.20130(16) 0.14398(5) 0.31368(9) 0.00981(14) Uani 1 1 d .
N2 N -0.05848(16) 0.20805(5) 0.07538(9) 0.00953(14) Uani 1 1 d .
C6 C 0.06785(18) 0.25832(6) 0.17887(11) 0.00995(16) Uani 1 1 d .
C3 C 0.4566(2) 0.22343(7) 0.55560(12) 0.0183(2) Uani 1 1 d .
H3 H 0.543 0.2501 0.6374 0.027 Uiso 1 1 calc R
C4 C 0.3317(2) 0.26400(7) 0.43435(12) 0.01471(19) Uani 1 1 d .
H4 H 0.3324 0.3179 0.4335 0.022 Uiso 1 1 calc R
C10 C -0.1889(2) 0.23494(7) -0.05128(11) 0.01387(18) Uani 1 1 d .
H10 H -0.2751 0.2 -0.1221 0.021 Uiso 1 1 calc R
C1 C 0.3209(2) 0.10526(7) 0.43067(11) 0.01348(18) Uani 1 1 d .
H1 H 0.3162 0.0513 0.4292 0.02 Uiso 1 1 calc R
C8 C -0.0688(2) 0.36505(7) 0.02506(12) 0.0169(2) Uani 1 1 d .
H8 H -0.0724 0.4178 0.0079 0.025 Uiso 1 1 calc R
C2 C 0.4520(2) 0.14311(7) 0.55438(12) 0.0172(2) Uani 1 1 d .
H2 H 0.5351 0.1151 0.6349 0.026 Uiso 1 1 calc R
C5 C 0.20597(18) 0.22224(6) 0.31443(11) 0.00994(16) Uani 1 1 d .
C7 C 0.0676(2) 0.33733(6) 0.15670(12) 0.01375(18) Uani 1 1 d .
H7 H 0.1575 0.3711 0.229 0.021 Uiso 1 1 calc R
C9 C -0.2001(2) 0.31323(7) -0.08102(12) 0.0176(2) Uani 1 1 d .
H9 H -0.2935 0.3306 -0.17 0.026 Uiso 1 1 calc R

loop_
_atom_site_aniso_label
_atom_site_aniso_U_11
_atom_site_aniso_U_22
_atom_site_aniso_U_33
_atom_site_aniso_U_23
_atom_site_aniso_U_13
_atom_site_aniso_U_12
Cu1 0.00888(5) 0.00586(5) 0.00791(6) -0.00059(4) 0.00454(4) -0.00045(4)
V1 0.00883(7) 0.00777(7) 0.00816(7) -0.00067(5) 0.00524(6) -0.00022(5)
F1 0.0140(3) 0.0099(3) 0.0189(3) 0.0005(2) 0.0122(3) 0.0016(2)
F3 0.0122(3) 0.0101(3) 0.0144(3) -0.0027(2) 0.0088(2) -0.0028(2)
OW1 0.0108(3) 0.0088(3) 0.0119(3) -0.0005(2) 0.0069(3) -0.0005(2)
F4 0.0103(3) 0.0083(3) 0.0106(3) -0.0004(2) 0.0064(2) 0.0005(2)
F2 0.0110(3) 0.0091(3) 0.0101(3) -0.0017(2) 0.0063(2) -0.0021(2)
O1 0.0157(4) 0.0143(4) 0.0099(3) -0.0001(3) 0.0069(3) -0.0018(3)
N1 0.0106(3) 0.0087(4) 0.0097(4) -0.0006(3) 0.0056(3) -0.0006(3)
N2 0.0112(3) 0.0082(4) 0.0092(3) -0.0003(3) 0.0059(3) -0.0002(3)
C6 0.0114(4) 0.0086(4) 0.0100(4) -0.0003(3) 0.0062(3) -0.0001(3)
C3 0.0233(6) 0.0152(5) 0.0101(4) -0.0025(4) 0.0061(4) -0.0038(4)
C4 0.0189(5) 0.0105(4) 0.0115(4) -0.0029(3) 0.0070(4) -0.0027(4)
C10 0.0187(5) 0.0100(4) 0.0100(4) 0.0000(3) 0.0066(4) -0.0003(3)
C1 0.0151(4) 0.0107(4) 0.0112(4) 0.0011(3) 0.0056(4) -0.0001(3)
C8 0.0251(6) 0.0087(4) 0.0154(5) 0.0015(3) 0.0109(4) -0.0001(4)
C2 0.0203(5) 0.0155(5) 0.0098(4) 0.0008(3) 0.0053(4) -0.0019(4)
C5 0.0108(4) 0.0083(4) 0.0100(4) -0.0009(3) 0.0057(3) -0.0008(3)
C7 0.0185(5) 0.0079(4) 0.0142(5) -0.0011(3) 0.0091(4) -0.0013(3)
C9 0.0261(6) 0.0111(5) 0.0118(5) 0.0022(3) 0.0088(4) 0.0006(4)

loop_
_atom_type_symbol
_atom_type_description
_atom_type_scat_dispersion_real
_atom_type_scat_dispersion_imag
_atom_type_scat_source
C C 0.0033 0.0016 'International Tables Vol C Tables 4.2.6.8 and 6.1.1.4'
Cu Cu 0.3201 1.2651 'International Tables Vol C Tables 4.2.6.8 and 6.1.1.4'
F F 0.0171 0.0103 'International Tables Vol C Tables 4.2.6.8 and 6.1.1.4'
N N 0.0061 0.0033 'International Tables Vol C Tables 4.2.6.8 and 6.1.1.4'
O O 0.0106 0.006 'International Tables Vol C Tables 4.2.6.8 and 6.1.1.4'
V V 0.3005 0.5294 'International Tables Vol C Tables 4.2.6.8 and 6.1.1.4'
H H 0 0 'International Tables Vol C Tables 4.2.6.8 and 6.1.1.4'

loop_
_geom_angle_atom_site_label_1
_geom_angle_atom_site_label_2
_geom_angle_atom_site_label_3
_geom_angle
_geom_angle_site_symmetry_1
_geom_angle_site_symmetry_3
N2 Cu1 F2 95.25(3) . .
N2 Cu1 N1 82.26(4) . .
F2 Cu1 N1 175.03(3) . .
N2 Cu1 OW1 173.15(4) . .
F2 Cu1 OW1 88.30(3) . .
N1 Cu1 OW1 94.63(4) . .
N2 Cu1 F1 87.25(3) . .
F2 Cu1 F1 92.44(4) . .
N1 Cu1 F1 91.74(4) . .
OW1 Cu1 F1 86.74(3) . .
N2 Cu1 F3 91.34(3) . .
F2 Cu1 F3 87.16(4) . .
N1 Cu1 F3 88.59(4) . .
OW1 Cu1 F3 94.69(3) . .
F1 Cu1 F3 178.50(3) . .
O1 V1 F1 105.42(4) . .
O1 V1 F3 100.21(4) . 1_655
F1 V1 F3 91.48(4) . 1_655
O1 V1 F4 100.72(4) . .
F1 V1 F4 153.53(3) . .
F3 V1 F4 87.97(4) 1_655 .
O1 V1 F2 95.71(4) . 3
F1 V1 F2 86.55(4) . 3
F3 V1 F2 163.90(3) 1_655 3
F4 V1 F2 86.74(4) . 3
O1 V1 F4 173.57(4) . 3_655
F1 V1 F4 80.65(3) . 3_655
F3 V1 F4 81.51(3) 1_655 3_655
F4 V1 F4 73.09(3) . 3_655
F2 V1 F4 82.40(3) 3 3_655
V1 F1 Cu1 133.37(4) . .
V1 F3 Cu1 129.55(4) 1_455 .
Cu1 OW1 HW1A 105.8(13) . .
Cu1 OW1 HW1B 102.4(13) . .
HW1A OW1 HW1B 105.9(18) . .
V1 F4 V1 106.91(3) . 3_655
Cu1 F2 V1 135.59(4) . 3
C1 N1 C5 119.66(9) . .
C1 N1 Cu1 126.22(8) . .
C5 N1 Cu1 113.98(7) . .
C10 N2 C6 119.33(9) . .
C10 N2 Cu1 126.28(8) . .
C6 N2 Cu1 114.23(7) . .
N2 C6 C7 121.60(10) . .
N2 C6 C5 114.73(9) . .
C7 C6 C5 123.66(10) . .
C2 C3 C4 119.75(11) . .
C2 C3 H3 120.1 . .
C4 C3 H3 120.1 . .
C5 C4 C3 118.46(11) . .
C5 C4 H4 120.8 . .
C3 C4 H4 120.8 . .
N2 C10 C9 122.27(11) . .
N2 C10 H10 118.9 . .
C9 C10 H10 118.9 . .
N1 C1 C2 121.90(11) . .
N1 C1 H1 119 . .
C2 C1 H1 119 . .
C7 C8 C9 119.33(11) . .
C7 C8 H8 120.3 . .
C9 C8 H8 120.3 . .
C3 C2 C1 118.61(11) . .
C3 C2 H2 120.7 . .
C1 C2 H2 120.7 . .
N1 C5 C4 121.62(10) . .
N1 C5 C6 114.57(9) . .
C4 C5 C6 123.81(10) . .
C8 C7 C6 118.87(10) . .
C8 C7 H7 120.6 . .
C6 C7 H7 120.6 . .
C10 C9 C8 118.58(11) . .
C10 C9 H9 120.7 . .
C8 C9 H9 120.7 . .

loop_
_geom_bond_atom_site_label_1
_geom_bond_atom_site_label_2
_geom_bond_distance
_geom_bond_site_symmetry_2
Cu1 N2 1.9750(9) .
Cu1 F2 1.9820(8) .
Cu1 N1 1.9864(10) .
Cu1 OW1 1.9927(8) .
Cu1 F1 2.2533(11) .
Cu1 F3 2.2595(11) .
V1 O1 1.5914(9) .
V1 F1 1.8856(8) .
V1 F3 1.8922(8) 1_655
V1 F4 1.9605(7) .
V1 F2 2.0325(8) 3
V1 F4 2.2455(8) 3_655
F3 V1 1.8922(8) 1_455
OW1 HW1A 0.809(9) .
OW1 HW1B 0.816(9) .
F4 V1 2.2455(8) 3_655
F2 V1 2.0325(8) 3
N1 C1 1.3348(14) .
N1 C5 1.3496(14) .
N2 C10 1.3346(14) .
N2 C6 1.3507(14) .
C6 C7 1.3883(15) .
C6 C5 1.4766(15) .
C3 C2 1.3850(18) .
C3 C4 1.3872(17) .
C3 H3 0.93 .
C4 C5 1.3870(15) .
C4 H4 0.93 .
C10 C9 1.3873(16) .
C10 H10 0.93 .
C1 C2 1.3865(17) .
C1 H1 0.93 .
C8 C7 1.3860(17) .
C8 C9 1.3895(17) .
C8 H8 0.93 .
C2 H2 0.93 .
C7 H7 0.93 .
C9 H9 0.93 .
